data_2230878
loop_
_publ_author_name
'Necefo\(glu, Hacali'
'\"Ozbek, F\"ureya Elif'
'\"Ozt\"urk, Vijdan'
'Tercan, Bar\?i\,s'
'H\"okelek, Tuncer'

_publ_section_title
;
 Diaquabis(4-bromobenzoato-\k<i>O</i>)bis(nicotinamide-\k<i>N</i>^1^)copper(II)
;
_journal_coeditor_code SU2279
_journal_issue 7
_journal_name_full 'Acta Crystallographica Section E'
_journal_page_first m900
_journal_page_last m901
_journal_paper_doi 10.1107/S1600536811021696
_journal_volume 67
_journal_year 2011
_chemical_formula_iupac '[Cu (C7 H4 Br O2)2 (C6 H6 N2 O)2 (H2 O)2]'
_chemical_formula_moiety 'C26 H24 Br2 Cu N4 O8'
_chemical_formula_sum 'C26 H24 Br2 Cu N4 O8'
_chemical_formula_weight 743.84
_chemical_name_systematic
;
Diaquabis(4-bromobenzoato-\k<i>O</i>)bis(nicotinamide-\k<i>N</i>^1^)copper(II)
;
_space_group_IT_number 2
_symmetry_cell_setting triclinic
_symmetry_space_group_name_Hall '-P 1'
_symmetry_space_group_name_H-M 'P -1'
_atom_sites_solution_hydrogens geom
_atom_sites_solution_primary direct
_atom_sites_solution_secondary difmap
_audit_creation_method SHELXL-97
_cell_angle_alpha 76.273(2)
_cell_angle_beta 74.240(2)
_cell_angle_gamma 85.024(3)
_cell_formula_units_Z 1
_cell_length_a 7.7072(3)
_cell_length_b 9.7536(5)
_cell_length_c 9.8471(4)
_cell_measurement_reflns_used 7694
_cell_measurement_temperature 100(2)
_cell_measurement_theta_max 28.71
_cell_measurement_theta_min 2.20
_cell_volume 691.86(5)
_computing_cell_refinement 'SAINT (Bruker, 2007)'
_computing_data_collection 'APEX2 (Bruker, 2007)'
_computing_data_reduction 'SAINT (Bruker, 2007)'
_computing_molecular_graphics 'Mercury (Macrae <i>et al.</i>, 2006)'
_computing_publication_material 'WinGX publication routines (Farrugia, 1999) and PLATON (Spek, 2009)'
_computing_structure_refinement 'SHELXL97 (Sheldrick, 2008)'
_computing_structure_solution 'SHELXS97 (Sheldrick, 2008)'
_diffrn_ambient_temperature 100(2)
_diffrn_measured_fraction_theta_full 0.978
_diffrn_measured_fraction_theta_max 0.978
_diffrn_measurement_device_type 'Bruker Kappa APEXII CCD area-detector diffractometer'
_diffrn_measurement_method '\f and \w scans'
_diffrn_radiation_monochromator graphite
_diffrn_radiation_source 'fine-focus sealed tube'
_diffrn_radiation_type MoK\a
_diffrn_radiation_wavelength 0.71073
_diffrn_reflns_av_R_equivalents 0.0571
_diffrn_reflns_av_sigmaI/netI 0.0537
_diffrn_reflns_limit_h_max 10
_diffrn_reflns_limit_h_min -10
_diffrn_reflns_limit_k_max 13
_diffrn_reflns_limit_k_min -12
_diffrn_reflns_limit_l_max 13
_diffrn_reflns_limit_l_min -13
_diffrn_reflns_number 11758
_diffrn_reflns_theta_full 28.74
_diffrn_reflns_theta_max 28.74
_diffrn_reflns_theta_min 2.15
_exptl_absorpt_coefficient_mu 3.734
_exptl_absorpt_correction_T_max 0.2712
_exptl_absorpt_correction_T_min 0.2361
_exptl_absorpt_correction_type multi-scan
_exptl_absorpt_process_details '(SADABS; Bruker, 2005)'
_exptl_crystal_colour blue
_exptl_crystal_density_diffrn 1.785
_exptl_crystal_density_method 'not measured'
_exptl_crystal_description block
_exptl_crystal_F_000 371
_exptl_crystal_size_max 0.41
_exptl_crystal_size_mid 0.38
_exptl_crystal_size_min 0.35
_refine_diff_density_max 0.859
_refine_diff_density_min -1.294
_refine_ls_extinction_method none
_refine_ls_goodness_of_fit_ref 1.128
_refine_ls_hydrogen_treatment mixed
_refine_ls_matrix_type full
_refine_ls_number_parameters 203
_refine_ls_number_reflns 3515
_refine_ls_number_restraints 0
_refine_ls_restrained_S_all 1.128
_refine_ls_R_factor_all 0.0420
_refine_ls_R_factor_gt 0.0386
_refine_ls_shift/su_max 0.001
_refine_ls_shift/su_mean 0.000
_refine_ls_structure_factor_coef Fsqd
_refine_ls_weighting_details 'calc w=1/[\s^2^(Fo^2^)+(0.0563P)^2^+0.1690P] where P=(Fo^2^+2Fc^2^)/3'
_refine_ls_weighting_scheme calc
_refine_ls_wR_factor_gt 0.1064
_refine_ls_wR_factor_ref 0.1083
_reflns_number_gt 3172
_reflns_number_total 3515
_reflns_threshold_expression I>2\s(I)
_cod_data_source_file su2279.cif
_cod_data_source_block I
_cod_database_code 2230878
_cod_database_fobs_code 2230878

loop_
_symmetry_equiv_pos_as_xyz
'x, y, z'
'-x, -y, -z'

loop_
_atom_site_type_symbol
_atom_site_label
_atom_site_fract_x
_atom_site_fract_y
_atom_site_fract_z
_atom_site_U_iso_or_equiv
_atom_site_adp_type
_atom_site_calc_flag
_atom_site_refinement_flags
_atom_site_occupancy
_atom_site_symmetry_multiplicity
_atom_site_disorder_assembly
_atom_site_disorder_group
Br Br1 0.50803(3) 0.60173(3) 0.78887(3) 0.02585(11) Uani d . 1 1 . .
Cu Cu1 0.0000 0.0000 0.5000 0.00979(12) Uani d S 1 2 . .
O O1 0.1042(2) 0.17464(16) 0.50913(16) 0.0123(3) Uani d . 1 1 . .
O O2 -0.1351(2) 0.26522(18) 0.64918(17) 0.0160(3) Uani d . 1 1 . .
O O3 0.4297(2) -0.00851(18) 0.84131(16) 0.0182(4) Uani d . 1 1 . .
O O4 0.3099(2) -0.0838(2) 0.43625(18) 0.0172(4) Uani d . 1 1 . .
H H41 0.271(5) -0.146(4) 0.402(4) 0.036(9) Uiso d . 1 1 . .
H H42 0.383(5) -0.042(4) 0.371(4) 0.043(11) Uiso d . 1 1 . .
N N1 -0.0003(2) -0.08494(19) 0.70725(18) 0.0111(4) Uani d . 1 1 . .
N N2 0.3330(3) -0.1428(2) 1.0661(2) 0.0176(4) Uani d . 1 1 . .
H H21 0.251(4) -0.189(3) 1.134(3) 0.028(10) Uiso d . 1 1 . .
H H22 0.417(4) -0.110(3) 1.094(3) 0.016(7) Uiso d . 1 1 . .
C C1 0.0294(3) 0.2585(2) 0.5904(2) 0.0103(4) Uani d . 1 1 . .
C C2 0.1508(3) 0.3509(2) 0.6240(2) 0.0116(4) Uani d . 1 1 . .
C C3 0.0789(3) 0.4675(2) 0.6809(2) 0.0149(4) Uani d . 1 1 . .
H H3 -0.0442 0.4943 0.6883 0.018 Uiso calc R 1 1 . .
C C4 0.1860(3) 0.5448(3) 0.7267(3) 0.0174(5) Uani d . 1 1 . .
H H4 0.1375 0.6251 0.7644 0.021 Uiso calc R 1 1 . .
C C5 0.3644(3) 0.5032(2) 0.7167(2) 0.0145(4) Uani d . 1 1 . .
C C6 0.4403(3) 0.3898(2) 0.6570(2) 0.0158(5) Uani d . 1 1 . .
H H6 0.5638 0.3638 0.6490 0.019 Uiso calc R 1 1 . .
C C7 0.3328(3) 0.3151(2) 0.6094(2) 0.0144(4) Uani d . 1 1 . .
H H7 0.3837 0.2384 0.5663 0.017 Uiso calc R 1 1 . .
C C8 -0.1393(3) -0.1592(2) 0.8002(2) 0.0132(4) Uani d . 1 1 . .
H H8 -0.2407 -0.1721 0.7675 0.016 Uiso calc R 1 1 . .
C C9 -0.1386(3) -0.2178(3) 0.9430(2) 0.0170(5) Uani d . 1 1 . .
H H9 -0.2382 -0.2703 1.0072 0.020 Uiso calc R 1 1 . .
C C10 0.0077(3) -0.1992(2) 0.9903(2) 0.0150(4) Uani d . 1 1 . .
H H10 0.0101 -0.2388 1.0877 0.018 Uiso calc R 1 1 . .
C C11 0.1524(3) -0.1221(2) 0.8948(2) 0.0109(4) Uani d . 1 1 . .
C C12 0.1421(3) -0.0671(2) 0.7527(2) 0.0122(4) Uani d . 1 1 . .
H H12 0.2405 -0.0151 0.6859 0.015 Uiso calc R 1 1 . .
C C13 0.3162(3) -0.0880(2) 0.9325(2) 0.0137(5) Uani d . 1 1 . .

loop_
_atom_site_aniso_label
_atom_site_aniso_U_11
_atom_site_aniso_U_22
_atom_site_aniso_U_33
_atom_site_aniso_U_12
_atom_site_aniso_U_13
_atom_site_aniso_U_23
Br1 0.02453(18) 0.03006(18) 0.03230(18) -0.00115(12) -0.01163(13) -0.01980(13)
Cu1 0.0109(2) 0.0129(2) 0.00714(19) 0.00162(14) -0.00356(14) -0.00453(14)
O1 0.0122(7) 0.0149(8) 0.0112(7) -0.0005(6) -0.0023(6) -0.0064(6)
O2 0.0104(8) 0.0214(9) 0.0164(8) 0.0013(6) -0.0016(6) -0.0073(6)
O3 0.0165(8) 0.0292(9) 0.0101(7) -0.0054(7) -0.0030(6) -0.0053(7)
O4 0.0150(8) 0.0222(9) 0.0147(8) 0.0026(7) -0.0015(7) -0.0085(7)
N1 0.0115(9) 0.0131(9) 0.0100(8) 0.0037(7) -0.0032(7) -0.0062(7)
N2 0.0172(10) 0.0277(11) 0.0090(9) -0.0027(9) -0.0044(8) -0.0043(8)
C1 0.0091(9) 0.0127(10) 0.0087(9) -0.0004(7) -0.0024(8) -0.0014(8)
C2 0.0141(10) 0.0129(10) 0.0083(9) 0.0016(8) -0.0027(8) -0.0038(8)
C3 0.0132(10) 0.0162(11) 0.0152(10) 0.0034(8) -0.0025(8) -0.0057(9)
C4 0.0200(12) 0.0152(11) 0.0189(11) 0.0042(9) -0.0040(9) -0.0102(9)
C5 0.0151(11) 0.0175(11) 0.0139(10) -0.0030(8) -0.0044(8) -0.0075(8)
C6 0.0117(10) 0.0192(11) 0.0179(10) 0.0029(8) -0.0045(9) -0.0070(9)
C7 0.0157(11) 0.0150(11) 0.0131(10) 0.0030(8) -0.0024(8) -0.0072(8)
C8 0.0112(10) 0.0169(11) 0.0129(10) 0.0037(8) -0.0030(8) -0.0073(8)
C9 0.0175(12) 0.0190(11) 0.0129(10) 0.0011(9) 0.0000(9) -0.0055(9)
C10 0.0153(11) 0.0189(11) 0.0097(9) 0.0008(9) -0.0009(8) -0.0045(8)
C11 0.0107(10) 0.0140(10) 0.0094(9) 0.0019(8) -0.0025(8) -0.0061(8)
C12 0.0136(10) 0.0143(10) 0.0100(9) 0.0037(8) -0.0030(8) -0.0065(8)
C13 0.0153(11) 0.0187(11) 0.0090(10) 0.0043(9) -0.0035(8) -0.0082(8)

loop_
_atom_type_symbol
_atom_type_description
_atom_type_scat_dispersion_real
_atom_type_scat_dispersion_imag
_atom_type_scat_source
C C 0.0033 0.0016 'International Tables Vol C Tables 4.2.6.8 and 6.1.1.4'
H H 0.0000 0.0000 'International Tables Vol C Tables 4.2.6.8 and 6.1.1.4'
N N 0.0061 0.0033 'International Tables Vol C Tables 4.2.6.8 and 6.1.1.4'
O O 0.0106 0.0060 'International Tables Vol C Tables 4.2.6.8 and 6.1.1.4'
Cu Cu 0.3201 1.2651 'International Tables Vol C Tables 4.2.6.8 and 6.1.1.4'
Br Br -0.2901 2.4595 'International Tables Vol C Tables 4.2.6.8 and 6.1.1.4'

loop_
_geom_angle_atom_site_label_1
_geom_angle_atom_site_label_2
_geom_angle_atom_site_label_3
_geom_angle_site_symmetry_1
_geom_angle_site_symmetry_3
_geom_angle
_geom_angle_publ_flag
O1 Cu1 O1 . 2_556 180.0 ?
O1 Cu1 O4 . . 85.01(6) ?
O1 Cu1 O4 2_556 . 94.99(6) ?
O1 Cu1 O4 . 2_556 94.99(6) ?
O1 Cu1 O4 2_556 2_556 85.01(6) ?
O1 Cu1 N1 . . 90.51(7) ?
O1 Cu1 N1 2_556 . 89.49(7) ?
O1 Cu1 N1 . 2_556 89.49(7) ?
O1 Cu1 N1 2_556 2_556 90.51(7) ?
O4 Cu1 O4 2_556 . 180.0 ?
N1 Cu1 N1 2_556 . 180.0 ?
N1 Cu1 O4 . . 86.82(6) ?
N1 Cu1 O4 2_556 . 93.18(6) ?
N1 Cu1 O4 . 2_556 93.18(6) ?
N1 Cu1 O4 2_556 2_556 86.82(6) ?
C1 O1 Cu1 . . 125.94(15) ?
Cu1 O4 H41 . . 87(2) ?
Cu1 O4 H42 . . 122(3) ?
H41 O4 H42 . . 105(3) ?
C8 N1 Cu1 . . 121.83(14) ?
C12 N1 Cu1 . . 118.84(15) ?
C12 N1 C8 . . 119.33(18) ?
C13 N2 H21 . . 124.3(19) ?
C13 N2 H22 . . 118.4(19) ?
H22 N2 H21 . . 115(3) ?
O1 C1 C2 . . 117.12(18) ?
O2 C1 O1 . . 125.2(2) ?
O2 C1 C2 . . 117.63(19) ?
C3 C2 C1 . . 119.91(19) ?
C3 C2 C7 . . 119.4(2) ?
C7 C2 C1 . . 120.53(19) ?
C2 C3 H3 . . 119.8 ?
C4 C3 C2 . . 120.4(2) ?
C4 C3 H3 . . 119.8 ?
C3 C4 H4 . . 120.5 ?
C5 C4 C3 . . 119.0(2) ?
C5 C4 H4 . . 120.5 ?
C4 C5 Br1 . . 119.31(17) ?
C4 C5 C6 . . 121.7(2) ?
C6 C5 Br1 . . 119.02(17) ?
C5 C6 H6 . . 120.6 ?
C7 C6 C5 . . 118.7(2) ?
C7 C6 H6 . . 120.6 ?
C2 C7 H7 . . 119.6 ?
C6 C7 C2 . . 120.8(2) ?
C6 C7 H7 . . 119.6 ?
N1 C8 C9 . . 121.6(2) ?
N1 C8 H8 . . 119.2 ?
C9 C8 H8 . . 119.2 ?
C8 C9 H9 . . 120.4 ?
C10 C9 C8 . . 119.3(2) ?
C10 C9 H9 . . 120.4 ?
C9 C10 C11 . . 119.6(2) ?
C9 C10 H10 . . 120.2 ?
C11 C10 H10 . . 120.2 ?
C10 C11 C12 . . 117.8(2) ?
C10 C11 C13 . . 125.52(19) ?
C12 C11 C13 . . 116.7(2) ?
N1 C12 C11 . . 122.5(2) ?
N1 C12 H12 . . 118.8 ?
C11 C12 H12 . . 118.8 ?
O3 C13 N2 . . 122.1(2) ?
O3 C13 C11 . . 119.74(18) ?
N2 C13 C11 . . 118.2(2) ?

loop_
_geom_bond_atom_site_label_1
_geom_bond_atom_site_label_2
_geom_bond_site_symmetry_2
_geom_bond_distance
_geom_bond_publ_flag
Br1 C5 . 1.895(2) ?
Cu1 O1 . 1.9756(16) ?
Cu1 O1 2_556 1.9756(16) ?
Cu1 N1 . 2.0116(16) ?
Cu1 N1 2_556 2.0116(16) ?
Cu1 O4 . 2.4199(16) ?
Cu1 O4 2_556 2.4199(16) ?
O1 C1 . 1.272(3) ?
O2 C1 . 1.246(3) ?
O3 C13 . 1.238(3) ?
O4 H41 . 0.87(4) ?
O4 H42 . 0.79(4) ?
N2 C13 . 1.334(3) ?
N2 H21 . 0.85(3) ?
N2 H22 . 0.88(3) ?
C1 C2 . 1.502(3) ?
C2 C7 . 1.393(3) ?
C3 C2 . 1.392(3) ?
C3 C4 . 1.387(3) ?
C3 H3 . 0.9500 ?
C4 C5 . 1.383(3) ?
C4 H4 . 0.9500 ?
C6 C5 . 1.386(3) ?
C6 C7 . 1.384(3) ?
C6 H6 . 0.9500 ?
C7 H7 . 0.9500 ?
C8 N1 . 1.340(3) ?
C8 H8 . 0.9500 ?
C9 C8 . 1.388(3) ?
C9 H9 . 0.9500 ?
C10 C9 . 1.371(3) ?
C10 C11 . 1.391(3) ?
C10 H10 . 0.9500 ?
C11 C12 . 1.396(3) ?
C11 C13 . 1.493(3) ?
C12 N1 . 1.331(3) ?
C12 H12 . 0.9500 ?

loop_
_geom_hbond_atom_site_label_D
_geom_hbond_atom_site_label_H
_geom_hbond_atom_site_label_A
_geom_hbond_site_symmetry_A
_geom_hbond_distance_DH
_geom_hbond_distance_HA
_geom_hbond_distance_DA
_geom_hbond_angle_DHA
_geom_hbond_publ_flag
N2 H21 O2 2_557 0.85(3) 2.06(3) 2.831(2) 151(3) yes
N2 H22 O3 2_657 0.88(3) 2.03(3) 2.893(3) 166(3) yes
O4 H41 O2 2_556 0.87(4) 1.86(4) 2.718(2) 167(4) yes
O4 H42 O3 2_656 0.78(4) 2.17(4) 2.911(2) 159(4) yes
C6 H6 O2 1_655 0.95 2.43 3.377(3) 172 yes
C4 H4 Cg 1_565 0.95 2.63 3.581(3) 176 yes

loop_
_geom_torsion_atom_site_label_1
_geom_torsion_atom_site_label_2
_geom_torsion_atom_site_label_3
_geom_torsion_atom_site_label_4
_geom_torsion_site_symmetry_1
_geom_torsion_site_symmetry_2
_geom_torsion_site_symmetry_3
_geom_torsion_site_symmetry_4
_geom_torsion
_geom_torsion_publ_flag
O4 Cu1 O1 C1 . . . . -150.09(16) ?
O4 Cu1 O1 C1 2_556 . . . 29.91(16) ?
N1 Cu1 O1 C1 . . . . -63.33(16) ?
N1 Cu1 O1 C1 2_556 . . . 116.67(16) ?
O1 Cu1 N1 C12 . . . . -42.00(15) ?
O1 Cu1 N1 C12 2_556 . . . 138.00(15) ?
O1 Cu1 N1 C8 . . . . 138.32(16) ?
O1 Cu1 N1 C8 2_556 . . . -41.68(16) ?
O4 Cu1 N1 C12 . . . . 42.98(15) ?
O4 Cu1 N1 C12 2_556 . . . -137.02(15) ?
O4 Cu1 N1 C8 . . . . -136.71(16) ?
O4 Cu1 N1 C8 2_556 . . . 43.29(16) ?
Cu1 O1 C1 O2 . . . . -19.3(3) ?
Cu1 O1 C1 C2 . . . . 157.31(13) ?
O1 C1 C2 C3 . . . . 164.19(19) ?
O1 C1 C2 C7 . . . . -20.9(3) ?
O2 C1 C2 C3 . . . . -19.0(3) ?
O2 C1 C2 C7 . . . . 156.0(2) ?
C1 C2 C7 C6 . . . . -171.9(2) ?
C3 C2 C7 C6 . . . . 3.0(3) ?
C4 C3 C2 C1 . . . . 173.1(2) ?
C4 C3 C2 C7 . . . . -1.9(3) ?
C2 C3 C4 C5 . . . . -0.8(3) ?
C3 C4 C5 Br1 . . . . -176.52(17) ?
C3 C4 C5 C6 . . . . 2.5(4) ?
C7 C6 C5 Br1 . . . . 177.63(17) ?
C7 C6 C5 C4 . . . . -1.4(4) ?
C5 C6 C7 C2 . . . . -1.4(3) ?
C9 C8 N1 Cu1 . . . . 179.86(16) ?
C9 C8 N1 C12 . . . . 0.2(3) ?
C10 C9 C8 N1 . . . . 0.1(3) ?
C11 C10 C9 C8 . . . . 0.0(3) ?
C9 C10 C11 C12 . . . . -0.4(3) ?
C9 C10 C11 C13 . . . . 177.1(2) ?
C10 C11 C12 N1 . . . . 0.7(3) ?
C13 C11 C12 N1 . . . . -177.08(18) ?
C10 C11 C13 O3 . . . . -174.0(2) ?
C10 C11 C13 N2 . . . . 4.7(3) ?
C12 C11 C13 O3 . . . . 3.6(3) ?
C12 C11 C13 N2 . . . . -177.76(19) ?
C11 C12 N1 Cu1 . . . . 179.75(15) ?
C11 C12 N1 C8 . . . . -0.6(3) ?
